data_2227660
loop_
_publ_author_name
'Dardouri, Rachida'
'Kandri Rodi, Youssef'
'Saffon, Nathalie'
'El Ammari, Lahcen'
'Essassi, El Mokhtar'

_publ_section_title
;
 1,5-Dimethyl-3-[(3-phenyl-4,5-dihydro-1,2-oxazol-5-yl)methyl]-1<i>H</i>-1,5-benzodiazepine-2,4(3<i>H</i>,5<i>H</i>)-dione
;
_journal_coeditor_code IM2239
_journal_issue 11
_journal_name_full 'Acta Crystallographica Section E'
_journal_page_first o2983
_journal_paper_doi 10.1107/S1600536810042972
_journal_volume 66
_journal_year 2010
_chemical_formula_iupac 'C21 H21 N3 O3'
_chemical_formula_moiety 'C21 H21 N3 O3'
_chemical_formula_sum 'C21 H21 N3 O3'
_chemical_formula_weight 363.41
_chemical_name_systematic
;
1,5-Dimethyl-3-[(3-phenyl-4,5-dihydro-1,2-oxazol-5-yl)methyl]-
1<i>H</i>-1,5-benzodiazepine-2,4(3<i>H</i>,5<i>H</i>)-dione
;
_space_group_IT_number 14
_symmetry_cell_setting monoclinic
_symmetry_space_group_name_Hall '-P 2yn'
_symmetry_space_group_name_H-M 'P 1 21/n 1'
_atom_sites_solution_hydrogens geom
_atom_sites_solution_primary direct
_atom_sites_solution_secondary difmap
_audit_creation_method SHELXL-97
_cell_angle_alpha 90.00
_cell_angle_beta 93.1570(10)
_cell_angle_gamma 90.00
_cell_formula_units_Z 4
_cell_length_a 9.3491(2)
_cell_length_b 6.97220(10)
_cell_length_c 27.9201(5)
_cell_measurement_reflns_used 9929
_cell_measurement_temperature 296(2)
_cell_measurement_theta_max 30.45
_cell_measurement_theta_min 2.92
_cell_volume 1817.18(6)
_computing_cell_refinement 'SAINT (Bruker, 2001)'
_computing_data_collection 'SMART (Bruker, 2001)'
_computing_data_reduction 'SAINT (Bruker, 2001)'
_computing_molecular_graphics 'ORTEP-3 for Windows (Farrugia,1997)'
_computing_publication_material 'WinGX (Farrugia, 1999)'
_computing_structure_refinement 'SHELXL97 (Sheldrick, 2008)'
_computing_structure_solution 'SHELXS97 (Sheldrick, 2008)'
_diffrn_ambient_temperature 296(2)
_diffrn_measured_fraction_theta_full 1.000
_diffrn_measured_fraction_theta_max 1.000
_diffrn_measurement_device_type 'Bruker SMART CCD area-detector'
_diffrn_measurement_method 'phi and omega scans'
_diffrn_radiation_monochromator graphite
_diffrn_radiation_source 'fine-focus sealed tube'
_diffrn_radiation_type MoK\a
_diffrn_radiation_wavelength 0.71073
_diffrn_reflns_av_R_equivalents 0.0305
_diffrn_reflns_av_sigmaI/netI 0.0175
_diffrn_reflns_limit_h_max 11
_diffrn_reflns_limit_h_min -11
_diffrn_reflns_limit_k_max 8
_diffrn_reflns_limit_k_min -8
_diffrn_reflns_limit_l_max 34
_diffrn_reflns_limit_l_min -34
_diffrn_reflns_number 28704
_diffrn_reflns_theta_full 26.37
_diffrn_reflns_theta_max 26.37
_diffrn_reflns_theta_min 1.46
_exptl_absorpt_coefficient_mu 0.090
_exptl_absorpt_correction_type none
_exptl_crystal_colour colourless
_exptl_crystal_density_diffrn 1.328
_exptl_crystal_density_method 'not measured'
_exptl_crystal_description block
_exptl_crystal_F_000 768
_exptl_crystal_size_max 0.40
_exptl_crystal_size_mid 0.38
_exptl_crystal_size_min 0.36
_refine_diff_density_max 0.486
_refine_diff_density_min -0.338
_refine_ls_extinction_method none
_refine_ls_goodness_of_fit_ref 1.037
_refine_ls_hydrogen_treatment constr
_refine_ls_matrix_type full
_refine_ls_number_parameters 246
_refine_ls_number_reflns 3717
_refine_ls_number_restraints 0
_refine_ls_restrained_S_all 1.037
_refine_ls_R_factor_all 0.0637
_refine_ls_R_factor_gt 0.0565
_refine_ls_shift/su_max 0.000
_refine_ls_shift/su_mean 0.000
_refine_ls_structure_factor_coef Fsqd
_refine_ls_weighting_details 'calc w=1/[\s^2^(Fo^2^)+(0.0570P)^2^+1.9064P] where P=(Fo^2^+2Fc^2^)/3'
_refine_ls_weighting_scheme calc
_refine_ls_wR_factor_gt 0.1419
_refine_ls_wR_factor_ref 0.1482
_reflns_number_gt 3261
_reflns_number_total 3717
_reflns_threshold_expression I>2sigma(I)
_cod_data_source_file im2239.cif
_cod_data_source_block I
_cod_original_sg_symbol_H-M 'P 21/n'
_cod_database_code 2227660
_cod_database_fobs_code 2227660

loop_
_symmetry_equiv_pos_as_xyz
'x, y, z'
'-x+1/2, y+1/2, -z+1/2'
'-x, -y, -z'
'x-1/2, -y-1/2, z-1/2'

loop_
_atom_site_type_symbol
_atom_site_label
_atom_site_fract_x
_atom_site_fract_y
_atom_site_fract_z
_atom_site_U_iso_or_equiv
_atom_site_adp_type
_atom_site_calc_flag
_atom_site_refinement_flags
_atom_site_occupancy
_atom_site_disorder_assembly
_atom_site_disorder_group
O O1 0.30152(16) 0.5636(3) 0.20375(6) 0.0494(4) Uani d . 1 . .
O O2 0.22075(18) 0.1345(3) 0.12654(6) 0.0491(4) Uani d . 1 . .
O O3 0.07230(18) 0.6193(3) 0.04335(7) 0.0613(6) Uani d . 1 . .
N N1 0.07203(18) 0.5003(2) 0.22029(6) 0.0325(4) Uani d . 1 . .
N N2 0.00716(18) 0.1746(2) 0.15947(6) 0.0318(4) Uani d . 1 . .
N N3 0.1055(2) 0.7758(4) 0.01417(8) 0.0563(6) Uani d . 1 . .
C C1 0.1419(2) 0.4598(3) 0.13807(7) 0.0330(4) Uani d . 1 . .
H H1 0.0487 0.5157 0.1282 0.040 Uiso calc R 1 . .
C C2 0.1802(2) 0.5157(3) 0.18989(8) 0.0342(5) Uani d . 1 . .
C C3 -0.0714(2) 0.4552(3) 0.20444(7) 0.0273(4) Uani d . 1 . .
C C4 -0.1840(2) 0.5679(3) 0.21943(7) 0.0346(5) Uani d . 1 . .
H H4 -0.1645 0.6706 0.2400 0.042 Uiso calc R 1 . .
C C5 -0.3242(2) 0.5290(3) 0.20406(8) 0.0389(5) Uani d . 1 . .
H H5 -0.3982 0.6047 0.2145 0.047 Uiso calc R 1 . .
C C6 -0.3540(2) 0.3778(3) 0.17330(8) 0.0382(5) Uani d . 1 . .
H H6 -0.4480 0.3533 0.1624 0.046 Uiso calc R 1 . .
C C7 -0.2445(2) 0.2627(3) 0.15860(7) 0.0336(4) Uani d . 1 . .
H H7 -0.2655 0.1603 0.1381 0.040 Uiso calc R 1 . .
C C8 -0.1026(2) 0.2986(3) 0.17428(7) 0.0268(4) Uani d . 1 . .
C C9 0.1275(2) 0.2418(3) 0.13959(7) 0.0334(5) Uani d . 1 . .
C C10 0.1040(3) 0.5479(4) 0.27119(8) 0.0460(6) Uani d . 1 . .
H H10A 0.1908 0.4848 0.2824 0.069 Uiso calc R 1 . .
H H10B 0.0266 0.5058 0.2898 0.069 Uiso calc R 1 . .
H H10C 0.1155 0.6842 0.2746 0.069 Uiso calc R 1 . .
C C11 -0.0081(3) -0.0331(3) 0.16577(10) 0.0479(6) Uani d . 1 . .
H H11A 0.0173 -0.0977 0.1371 0.072 Uiso calc R 1 . .
H H11B -0.1055 -0.0626 0.1721 0.072 Uiso calc R 1 . .
H H11C 0.0540 -0.0749 0.1923 0.072 Uiso calc R 1 . .
C C12 0.2525(2) 0.5268(4) 0.10382(8) 0.0395(5) Uani d . 1 . .
H H12A 0.2736 0.6613 0.1097 0.047 Uiso calc R 1 . .
H H12B 0.3404 0.4548 0.1099 0.047 Uiso calc R 1 . .
C C13 0.2009(2) 0.5008(4) 0.05218(8) 0.0435(5) Uani d . 1 . .
H H13 0.1786 0.3656 0.0457 0.052 Uiso calc R 1 . .
C C14 0.3060(3) 0.5754(4) 0.01653(8) 0.0454(6) Uani d . 1 . .
H H14A 0.3993 0.6017 0.0321 0.054 Uiso calc R 1 . .
H H14B 0.3167 0.4856 -0.0096 0.054 Uiso calc R 1 . .
C C15 0.2327(2) 0.7564(4) -0.00061(8) 0.0400(5) Uani d . 1 . .
C C16 0.2942(2) 0.8996(3) -0.03233(7) 0.0357(5) Uani d . 1 . .
C C17 0.2153(2) 1.0624(4) -0.04645(8) 0.0416(5) Uani d . 1 . .
H H17 0.1246 1.0817 -0.0352 0.050 Uiso calc R 1 . .
C C18 0.2715(2) 1.1944(4) -0.07698(9) 0.0455(6) Uani d . 1 . .
H H18 0.2183 1.3021 -0.0863 0.055 Uiso calc R 1 . .
C C19 0.4069(2) 1.1680(4) -0.09397(8) 0.0441(5) Uani d . 1 . .
H H19 0.4438 1.2569 -0.1148 0.053 Uiso calc R 1 . .
C C20 0.4862(2) 1.0094(4) -0.07983(8) 0.0417(5) Uani d . 1 . .
H H20 0.5775 0.9920 -0.0908 0.050 Uiso calc R 1 . .
C C21 0.4301(2) 0.8760(3) -0.04936(7) 0.0376(5) Uani d . 1 . .
H H21 0.4840 0.7689 -0.0401 0.045 Uiso calc R 1 . .

loop_
_atom_site_aniso_label
_atom_site_aniso_U_11
_atom_site_aniso_U_22
_atom_site_aniso_U_33
_atom_site_aniso_U_12
_atom_site_aniso_U_13
_atom_site_aniso_U_23
O1 0.0309(8) 0.0572(11) 0.0589(10) -0.0073(7) -0.0071(7) -0.0018(8)
O2 0.0468(9) 0.0525(10) 0.0488(9) 0.0202(8) 0.0092(7) -0.0012(8)
O3 0.0354(9) 0.0933(15) 0.0558(11) 0.0041(9) 0.0070(8) 0.0310(10)
N1 0.0323(8) 0.0317(9) 0.0329(9) -0.0016(7) -0.0043(7) -0.0033(7)
N2 0.0353(9) 0.0258(8) 0.0341(9) 0.0033(7) -0.0004(7) -0.0021(7)
N3 0.0358(10) 0.0837(17) 0.0502(12) 0.0095(10) 0.0098(9) 0.0248(12)
C1 0.0240(9) 0.0394(11) 0.0355(10) 0.0023(8) 0.0023(8) 0.0057(9)
C2 0.0301(10) 0.0288(10) 0.0433(11) 0.0006(8) -0.0030(8) 0.0018(9)
C3 0.0294(9) 0.0271(9) 0.0254(9) -0.0012(7) 0.0005(7) 0.0043(7)
C4 0.0411(11) 0.0323(10) 0.0311(10) 0.0037(9) 0.0073(8) 0.0007(8)
C5 0.0343(10) 0.0454(13) 0.0381(11) 0.0097(9) 0.0108(8) 0.0105(10)
C6 0.0268(9) 0.0501(13) 0.0378(11) -0.0031(9) 0.0016(8) 0.0137(10)
C7 0.0334(10) 0.0360(11) 0.0309(10) -0.0064(8) -0.0022(8) 0.0032(8)
C8 0.0282(9) 0.0262(9) 0.0261(9) 0.0003(7) 0.0021(7) 0.0046(7)
C9 0.0316(10) 0.0406(11) 0.0279(10) 0.0093(9) -0.0007(8) -0.0003(8)
C10 0.0476(13) 0.0508(14) 0.0381(12) 0.0017(11) -0.0096(10) -0.0118(10)
C11 0.0525(14) 0.0262(11) 0.0638(15) 0.0033(10) -0.0079(12) -0.0012(10)
C12 0.0295(10) 0.0477(13) 0.0416(12) -0.0011(9) 0.0047(9) 0.0052(10)
C13 0.0413(12) 0.0481(13) 0.0417(12) 0.0002(10) 0.0078(10) 0.0031(10)
C14 0.0461(13) 0.0521(14) 0.0388(12) 0.0057(11) 0.0102(10) 0.0026(11)
C15 0.0359(11) 0.0525(14) 0.0317(10) 0.0034(10) 0.0014(8) 0.0006(10)
C16 0.0353(10) 0.0452(12) 0.0263(9) 0.0037(9) 0.0004(8) -0.0029(9)
C17 0.0331(10) 0.0492(13) 0.0426(12) 0.0057(10) 0.0037(9) -0.0041(10)
C18 0.0430(12) 0.0409(13) 0.0513(14) 0.0042(10) -0.0086(10) 0.0000(11)
C19 0.0430(12) 0.0484(13) 0.0404(12) -0.0126(10) -0.0015(9) 0.0013(10)
C20 0.0296(10) 0.0586(14) 0.0371(11) -0.0018(10) 0.0037(8) -0.0073(10)
C21 0.0347(10) 0.0458(12) 0.0322(10) 0.0068(9) -0.0001(8) -0.0033(9)

loop_
_atom_type_symbol
_atom_type_description
_atom_type_scat_dispersion_real
_atom_type_scat_dispersion_imag
_atom_type_scat_source
C C 0.0033 0.0016 'International Tables Vol C Tables 4.2.6.8 and 6.1.1.4'
H H 0.0000 0.0000 'International Tables Vol C Tables 4.2.6.8 and 6.1.1.4'
N N 0.0061 0.0033 'International Tables Vol C Tables 4.2.6.8 and 6.1.1.4'
O O 0.0106 0.0060 'International Tables Vol C Tables 4.2.6.8 and 6.1.1.4'

loop_
_geom_angle_atom_site_label_1
_geom_angle_atom_site_label_2
_geom_angle_atom_site_label_3
_geom_angle_site_symmetry_1
_geom_angle_site_symmetry_3
_geom_angle
_geom_angle_publ_flag
N3 O3 C13 . . 109.19(16) ?
C2 N1 C3 . . 122.92(17) ?
C2 N1 C10 . . 117.75(17) ?
C3 N1 C10 . . 119.14(17) ?
C9 N2 C8 . . 122.31(17) ?
C9 N2 C11 . . 118.38(18) ?
C8 N2 C11 . . 119.31(18) ?
C15 N3 O3 . . 109.9(2) ?
C12 C1 C2 . . 112.76(17) ?
C12 C1 C9 . . 112.80(18) ?
C2 C1 C9 . . 104.18(16) ?
C12 C1 H1 . . 109.0 ?
C2 C1 H1 . . 109.0 ?
C9 C1 H1 . . 109.0 ?
O1 C2 N1 . . 122.1(2) ?
O1 C2 C1 . . 122.36(19) ?
N1 C2 C1 . . 115.42(17) ?
C4 C3 C8 . . 118.96(18) ?
C4 C3 N1 . . 119.68(18) ?
C8 C3 N1 . . 121.35(17) ?
C5 C4 C3 . . 120.9(2) ?
C5 C4 H4 . . 119.6 ?
C3 C4 H4 . . 119.6 ?
C6 C5 C4 . . 119.9(2) ?
C6 C5 H5 . . 120.0 ?
C4 C5 H5 . . 120.0 ?
C5 C6 C7 . . 120.13(19) ?
C5 C6 H6 . . 119.9 ?
C7 C6 H6 . . 119.9 ?
C6 C7 C8 . . 120.6(2) ?
C6 C7 H7 . . 119.7 ?
C8 C7 H7 . . 119.7 ?
C7 C8 C3 . . 119.40(18) ?
C7 C8 N2 . . 119.25(18) ?
C3 C8 N2 . . 121.35(17) ?
O2 C9 N2 . . 122.0(2) ?
O2 C9 C1 . . 122.5(2) ?
N2 C9 C1 . . 115.40(17) ?
N1 C10 H10A . . 109.5 ?
N1 C10 H10B . . 109.5 ?
H10A C10 H10B . . 109.5 ?
N1 C10 H10C . . 109.5 ?
H10A C10 H10C . . 109.5 ?
H10B C10 H10C . . 109.5 ?
N2 C11 H11A . . 109.5 ?
N2 C11 H11B . . 109.5 ?
H11A C11 H11B . . 109.5 ?
N2 C11 H11C . . 109.5 ?
H11A C11 H11C . . 109.5 ?
H11B C11 H11C . . 109.5 ?
C13 C12 C1 . . 111.85(18) ?
C13 C12 H12A . . 109.2 ?
C1 C12 H12A . . 109.2 ?
C13 C12 H12B . . 109.2 ?
C1 C12 H12B . . 109.2 ?
H12A C12 H12B . . 107.9 ?
O3 C13 C12 . . 108.00(19) ?
O3 C13 C14 . . 104.44(19) ?
C12 C13 C14 . . 113.5(2) ?
O3 C13 H13 . . 110.2 ?
C12 C13 H13 . . 110.2 ?
C14 C13 H13 . . 110.2 ?
C15 C14 C13 . . 101.25(18) ?
C15 C14 H14A . . 111.5 ?
C13 C14 H14A . . 111.5 ?
C15 C14 H14B . . 111.5 ?
C13 C14 H14B . . 111.5 ?
H14A C14 H14B . . 109.3 ?
N3 C15 C16 . . 121.3(2) ?
N3 C15 C14 . . 113.6(2) ?
C16 C15 C14 . . 125.12(19) ?
C21 C16 C17 . . 118.5(2) ?
C21 C16 C15 . . 121.3(2) ?
C17 C16 C15 . . 120.20(19) ?
C18 C17 C16 . . 120.2(2) ?
C18 C17 H17 . . 119.9 ?
C16 C17 H17 . . 119.9 ?
C17 C18 C19 . . 120.6(2) ?
C17 C18 H18 . . 119.7 ?
C19 C18 H18 . . 119.7 ?
C20 C19 C18 . . 119.7(2) ?
C20 C19 H19 . . 120.1 ?
C18 C19 H19 . . 120.1 ?
C19 C20 C21 . . 120.0(2) ?
C19 C20 H20 . . 120.0 ?
C21 C20 H20 . . 120.0 ?
C20 C21 C16 . . 121.0(2) ?
C20 C21 H21 . . 119.5 ?
C16 C21 H21 . . 119.5 ?

loop_
_geom_bond_atom_site_label_1
_geom_bond_atom_site_label_2
_geom_bond_site_symmetry_2
_geom_bond_distance
_geom_bond_publ_flag
O1 C2 . 1.225(2) ?
O2 C9 . 1.220(2) ?
O3 N3 . 1.407(3) ?
O3 C13 . 1.469(3) ?
N1 C2 . 1.360(3) ?
N1 C3 . 1.424(2) ?
N1 C10 . 1.474(3) ?
N2 C9 . 1.364(3) ?
N2 C8 . 1.420(2) ?
N2 C11 . 1.467(3) ?
N3 C15 . 1.287(3) ?
C1 C12 . 1.520(3) ?
C1 C2 . 1.522(3) ?
C1 C9 . 1.527(3) ?
C1 H1 . 0.9800 ?
C3 C4 . 1.396(3) ?
C3 C8 . 1.400(3) ?
C4 C5 . 1.383(3) ?
C4 H4 . 0.9300 ?
C5 C6 . 1.378(3) ?
C5 H5 . 0.9300 ?
C6 C7 . 1.381(3) ?
C6 H6 . 0.9300 ?
C7 C8 . 1.397(3) ?
C7 H7 . 0.9300 ?
C10 H10A . 0.9600 ?
C10 H10B . 0.9600 ?
C10 H10C . 0.9600 ?
C11 H11A . 0.9600 ?
C11 H11B . 0.9600 ?
C11 H11C . 0.9600 ?
C12 C13 . 1.506(3) ?
C12 H12A . 0.9700 ?
C12 H12B . 0.9700 ?
C13 C14 . 1.527(3) ?
C13 H13 . 0.9800 ?
C14 C15 . 1.502(3) ?
C14 H14A . 0.9700 ?
C14 H14B . 0.9700 ?
C15 C16 . 1.472(3) ?
C16 C21 . 1.391(3) ?
C16 C17 . 1.398(3) ?
C17 C18 . 1.378(3) ?
C17 H17 . 0.9300 ?
C18 C19 . 1.388(3) ?
C18 H18 . 0.9300 ?
C19 C20 . 1.377(3) ?
C19 H19 . 0.9300 ?
C20 C21 . 1.383(3) ?
C20 H20 . 0.9300 ?
C21 H21 . 0.9300 ?
